data_2205737
loop_
_publ_author_name
'Cheng, Lan-Xia'
'Ma, Cheng-Bing'
'Hu, Ming-Qiang'
'Chen, Chang-Neng'

_publ_section_title
(\m~4~-Disulfido-1:2\k^2^<i>S</i>,<i>S</i>;3:4\k^2^<i>S</i>',<i>S</i>')bis(\m~2~-ethylthiolato-\k^<i>2^</i><i>S</i>:<i>S</i>)tetrakis[tricarbonyliron(II)(Fe---Fe)]
_journal_issue 5
_journal_name_full 'Acta Crystallographica Section E'
_journal_page_first m892
_journal_page_last m894
_journal_paper_doi 10.1107/S1600536805011165
_journal_volume 61
_journal_year 2005
_chemical_formula_iupac '[Fe4 (C2 H5)2 (S2) (C O)12]'
_chemical_formula_moiety 'C16 H10 Fe4 O12 S4'
_chemical_formula_sum 'C16 H10 Fe4 O12 S4'
_chemical_formula_weight 745.88
_chemical_name_systematic
;
(\m~4~-Disulfido-1:2\k^2^S;3:4\k^2^S')bis(\m~2~-ethylthiolato-
\k^2^Fe,Fe')tetrakis[tricarbonyliron(II)(Fe---Fe)]
;
_space_group_IT_number 14
_symmetry_cell_setting monoclinic
_symmetry_space_group_name_Hall '-P 2ybc'
_symmetry_space_group_name_H-M 'P 1 21/c 1'
_atom_sites_solution_hydrogens geom
_atom_sites_solution_primary direct
_atom_sites_solution_secondary difmap
_audit_creation_method SHELXL97
_cell_angle_alpha 90.00
_cell_angle_beta 103.719(4)
_cell_angle_gamma 90.00
_cell_formula_units_Z 2
_cell_length_a 10.4820(11)
_cell_length_b 13.1288(15)
_cell_length_c 10.0749(11)
_cell_measurement_reflns_used 2637
_cell_measurement_temperature 298(2)
_cell_measurement_theta_max 27.48
_cell_measurement_theta_min 3.10
_cell_volume 1346.9(3)
_computing_cell_refinement CrystalClear
_computing_data_collection 'CrystalClear (Rigaku, 2000)'
_computing_data_reduction CrystalClear
_computing_molecular_graphics 'SHELXTL (Sheldrick, 1997)'
_computing_publication_material 'SHELXTL (Sheldrick, 1997)'
_computing_structure_refinement 'SHELXTL (Siemens, 1994)'
_computing_structure_solution 'SHELXTL (Siemens, 1994)'
_diffrn_ambient_temperature 298(2)
_diffrn_measured_fraction_theta_full 0.994
_diffrn_measured_fraction_theta_max 0.994
_diffrn_measurement_device_type 'Bruker P4'
_diffrn_measurement_method \w
_diffrn_radiation_monochromator graphite
_diffrn_radiation_source 'fine-focus sealed tube'
_diffrn_radiation_type MoK\a
_diffrn_radiation_wavelength 0.71073
_diffrn_reflns_av_R_equivalents 0.0307
_diffrn_reflns_av_sigmaI/netI 0.0279
_diffrn_reflns_limit_h_max 13
_diffrn_reflns_limit_h_min -13
_diffrn_reflns_limit_k_max 16
_diffrn_reflns_limit_k_min -17
_diffrn_reflns_limit_l_max 12
_diffrn_reflns_limit_l_min -12
_diffrn_reflns_number 10263
_diffrn_reflns_theta_full 27.48
_diffrn_reflns_theta_max 27.48
_diffrn_reflns_theta_min 3.10
_diffrn_standards_decay_% 0
_exptl_absorpt_coefficient_mu 2.475
_exptl_absorpt_correction_T_max 0.781
_exptl_absorpt_correction_T_min 0.525
_exptl_absorpt_correction_type empirical
_exptl_absorpt_process_details '(SADABS; Sheldrick, 1996)'
_exptl_crystal_colour red
_exptl_crystal_density_diffrn 1.839
_exptl_crystal_density_method 'not measured'
_exptl_crystal_description prism
_exptl_crystal_F_000 740
_exptl_crystal_size_max 0.25
_exptl_crystal_size_mid 0.20
_exptl_crystal_size_min 0.10
_refine_diff_density_max 0.362
_refine_diff_density_min -0.268
_refine_ls_extinction_method none
_refine_ls_goodness_of_fit_ref 1.061
_refine_ls_hydrogen_treatment constr
_refine_ls_matrix_type full
_refine_ls_number_parameters 163
_refine_ls_number_reflns 3070
_refine_ls_number_restraints 0
_refine_ls_restrained_S_all 1.061
_refine_ls_R_factor_gt 0.0402
_refine_ls_shift/su_max 0.001
_refine_ls_shift/su_mean 0.000
_refine_ls_structure_factor_coef Fsqd
_refine_ls_weighting_details 'calc w = 1/[\s^2^(Fo^2^)+(0.0451P)^2^+0.0725P] where P=(Fo^2^+2Fc^2^)/3'
_refine_ls_weighting_scheme calc
_refine_ls_wR_factor_gt 0.0854
_refine_ls_wR_factor_ref 0.0935
_reflns_number_gt 2417
_reflns_number_total 3070
_reflns_threshold_expression I>2\s(I)
_cod_data_source_file hg6168.cif
_cod_data_source_block I
_cod_depositor_comments
;
The following automatic conversions were performed:
'_symmetry_cell_setting' value 'Monoclinic' changed to 'monoclinic'
according to '/home/saulius/struct/CIF-dictionaries/cif_core.dic'
dictionary named 'cif_core.dic' version 2.4.1 from 2010-06-29.

Automatic conversion script
Id: cif_fix_enum 1527 2010-12-29 10:47:43Z saulius 

The following automatic conversions were performed:

'_symmetry_cell_setting' value 'Monoclinic' changed to 'monoclinic'
according to /home/saulius/struct/CIF-dictionaries/cif_core.dic
dictionary named 'cif_core.dic' version 2.4.1 from 2010-06-29.

Automatic conversion script
Id: cif_fix_values 1715 2011-07-08 13:25:40Z adriana 
;
_cod_original_sg_symbol_H-M 'P 21/c'
_cod_database_code 2205737
_cod_database_fobs_code 2205737

loop_
_symmetry_equiv_pos_as_xyz
'x, y, z'
'-x, y+1/2, -z+1/2'
'-x, -y, -z'
'x, -y-1/2, z-1/2'

loop_
_atom_site_label
_atom_site_fract_x
_atom_site_fract_y
_atom_site_fract_z
_atom_site_U_iso_or_equiv
_atom_site_adp_type
_atom_site_calc_flag
_atom_site_refinement_flags
_atom_site_occupancy
_atom_site_type_symbol
Fe1 0.73694(4) 0.59944(3) 0.11792(4) 0.04750(15) Uani d . 1 Fe
Fe2 0.73302(4) 0.40770(3) 0.14287(4) 0.04290(14) Uani d . 1 Fe
S1 0.65680(7) 0.51829(6) 0.27782(8) 0.04353(19) Uani d . 1 S
S2 0.59438(7) 0.49581(6) -0.02187(8) 0.0467(2) Uani d . 1 S
C1 0.6401(3) 0.2968(3) 0.1720(4) 0.0584(8) Uani d . 1 C
C2 0.8054(3) 0.3616(3) 0.0097(4) 0.0631(9) Uani d . 1 C
C3 0.8830(3) 0.3841(2) 0.2677(3) 0.0536(8) Uani d . 1 C
C4 0.6511(4) 0.7187(3) 0.1163(4) 0.0674(10) Uani d . 1 C
C5 0.8100(4) 0.6194(3) -0.0244(4) 0.0753(11) Uani d . 1 C
C6 0.8880(3) 0.6320(3) 0.2371(4) 0.0594(8) Uani d . 1 C
C7 0.7598(3) 0.5298(3) 0.4504(3) 0.0577(8) Uani d . 1 C
H7A 0.8502 0.5144 0.4497 0.069 Uiso calc R 1 H
H7B 0.7564 0.5992 0.4825 0.069 Uiso calc R 1 H
C8 0.7144(4) 0.4585(4) 0.5448(4) 0.0852(12) Uani d . 1 C
H8A 0.7696 0.4654 0.6352 0.128 Uiso calc R 1 H
H8B 0.7190 0.3898 0.5137 0.128 Uiso calc R 1 H
H8C 0.6254 0.4743 0.5464 0.128 Uiso calc R 1 H
O1 0.5819(3) 0.2290(2) 0.1935(3) 0.0941(10) Uani d . 1 O
O2 0.8512(3) 0.3327(3) -0.0749(3) 0.0989(10) Uani d . 1 O
O3 0.9793(2) 0.3694(2) 0.3445(3) 0.0775(8) Uani d . 1 O
O4 0.5978(3) 0.7937(2) 0.1185(4) 0.1044(11) Uani d . 1 O
O5 0.8561(3) 0.6317(3) -0.1142(3) 0.1226(14) Uani d . 1 O
O6 0.9834(3) 0.6520(2) 0.3111(3) 0.0851(8) Uani d . 1 O

loop_
_atom_site_aniso_label
_atom_site_aniso_U_11
_atom_site_aniso_U_22
_atom_site_aniso_U_33
_atom_site_aniso_U_12
_atom_site_aniso_U_13
_atom_site_aniso_U_23
Fe1 0.0326(2) 0.0574(3) 0.0506(3) -0.00636(19) 0.00611(19) 0.0052(2)
Fe2 0.0297(2) 0.0541(3) 0.0420(3) 0.00187(18) 0.00258(17) -0.00441(19)
S1 0.0344(4) 0.0536(4) 0.0418(4) -0.0013(3) 0.0076(3) -0.0023(3)
S2 0.0276(3) 0.0691(5) 0.0408(4) -0.0007(3) 0.0032(3) 0.0027(3)
C1 0.050(2) 0.063(2) 0.060(2) 0.0025(17) 0.0098(17) -0.0058(17)
C2 0.0383(17) 0.091(3) 0.055(2) 0.0068(18) 0.0010(15) -0.015(2)
C3 0.0434(18) 0.0610(19) 0.0538(19) 0.0054(15) 0.0063(15) -0.0092(16)
C4 0.056(2) 0.061(2) 0.084(3) -0.0052(18) 0.014(2) 0.013(2)
C5 0.047(2) 0.109(3) 0.068(2) -0.022(2) 0.0101(18) 0.013(2)
C6 0.0450(19) 0.066(2) 0.066(2) -0.0111(17) 0.0100(17) 0.0057(18)
C7 0.053(2) 0.074(2) 0.0422(18) 0.0007(17) 0.0045(15) -0.0083(16)
C8 0.079(3) 0.119(3) 0.054(2) 0.003(3) 0.009(2) 0.020(2)
O1 0.096(2) 0.0720(17) 0.120(3) -0.0223(16) 0.037(2) -0.0019(17)
O2 0.076(2) 0.151(3) 0.0732(19) 0.0187(19) 0.0257(16) -0.0343(19)
O3 0.0467(14) 0.102(2) 0.0691(17) 0.0137(14) -0.0154(12) -0.0072(15)
O4 0.102(2) 0.0674(17) 0.148(3) 0.0162(17) 0.039(2) 0.0170(19)
O5 0.091(2) 0.207(4) 0.080(2) -0.050(2) 0.0404(19) 0.013(2)
O6 0.0512(15) 0.109(2) 0.0843(19) -0.0266(16) -0.0052(14) 0.0008(17)

loop_
_atom_type_symbol
_atom_type_description
_atom_type_scat_dispersion_real
_atom_type_scat_dispersion_imag
_atom_type_scat_source
C C 0.0033 0.0016 'International Tables Vol C Tables 4.2.6.8 and 6.1.1.4'
H H 0.0000 0.0000 'International Tables Vol C Tables 4.2.6.8 and 6.1.1.4'
N N 0.0061 0.0033 'International Tables Vol C Tables 4.2.6.8 and 6.1.1.4'
S S 0.1246 0.1234 'International Tables Vol C Tables 4.2.6.8 and 6.1.1.4'
Fe Fe 0.3463 0.8444 'International Tables Vol C Tables 4.2.6.8 and 6.1.1.4'
O O 0.0106 0.0060 'International Tables Vol C Tables 4.2.6.8 and 6.1.1.4'

loop_
_geom_angle_atom_site_label_1
_geom_angle_atom_site_label_2
_geom_angle_atom_site_label_3
_geom_angle_site_symmetry_1
_geom_angle
_geom_angle_publ_flag
C6 Fe1 C5 . 91.35(16) yes
C6 Fe1 C4 . 99.12(17) yes
C5 Fe1 C4 . 99.93(19) yes
C6 Fe1 S2 . 155.56(12) yes
C5 Fe1 S2 . 86.23(13) yes
C4 Fe1 S2 . 105.25(12) yes
C6 Fe1 S1 . 93.07(11) yes
C5 Fe1 S1 . 160.14(15) yes
C4 Fe1 S1 . 98.46(12) yes
S2 Fe1 S1 . 81.77(3) yes
C6 Fe1 Fe2 . 101.68(11) ?
C5 Fe1 Fe2 . 104.12(15) ?
C4 Fe1 Fe2 . 147.59(11) ?
S2 Fe1 Fe2 . 55.75(2) ?
S1 Fe1 Fe2 . 56.03(2) ?
C3 Fe2 C2 . 90.59(14) yes
C3 Fe2 C1 . 99.40(16) yes
C2 Fe2 C1 . 100.86(16) yes
C3 Fe2 S2 . 155.83(11) yes
C2 Fe2 S2 . 86.31(12) yes
C1 Fe2 S2 . 104.73(11) yes
C3 Fe2 S1 . 93.74(10) yes
C2 Fe2 S1 . 159.73(13) yes
C1 Fe2 S1 . 97.94(10) yes
S2 Fe2 S1 . 81.65(3) yes
C3 Fe2 Fe1 . 102.08(11) ?
C2 Fe2 Fe1 . 103.97(13) ?
C1 Fe2 Fe1 . 146.75(10) ?
S2 Fe2 Fe1 . 55.82(2) ?
S1 Fe2 Fe1 . 55.76(2) ?
C7 S1 Fe1 . 113.95(12) ?
C7 S1 Fe2 . 114.38(12) ?
Fe1 S1 Fe2 . 68.21(3) ?
S2 S2 Fe2 3_665 110.08(5) ?
S2 S2 Fe1 3_665 110.53(5) ?
Fe2 S2 Fe1 . 68.43(3) ?
O1 C1 Fe2 . 178.1(3) ?
O2 C2 Fe2 . 179.8(4) ?
O3 C3 Fe2 . 178.5(3) ?
O4 C4 Fe1 . 178.4(4) ?
O5 C5 Fe1 . 179.8(5) ?
O6 C6 Fe1 . 179.4(4) ?
C8 C7 S1 . 110.5(3) ?
C8 C7 H7A . 109.6 ?
S1 C7 H7A . 109.6 ?
C8 C7 H7B . 109.6 ?
S1 C7 H7B . 109.6 ?
H7A C7 H7B . 108.1 ?
C7 C8 H8A . 109.5 ?
C7 C8 H8B . 109.5 ?
H8A C8 H8B . 109.5 ?
C7 C8 H8C . 109.5 ?
H8A C8 H8C . 109.5 ?
H8B C8 H8C . 109.5 ?

loop_
_geom_bond_atom_site_label_1
_geom_bond_atom_site_label_2
_geom_bond_site_symmetry_2
_geom_bond_distance
_geom_bond_publ_flag
Fe1 C6 . 1.797(4) yes
Fe1 C5 . 1.798(4) yes
Fe1 C4 . 1.804(4) yes
Fe1 S2 . 2.2515(9) yes
Fe1 S1 . 2.2535(8) yes
Fe1 Fe2 . 2.5311(7) yes
Fe2 C3 . 1.792(3) yes
Fe2 C2 . 1.797(3) yes
Fe2 C1 . 1.814(4) yes
Fe2 S2 . 2.2496(9) yes
Fe2 S1 . 2.2606(8) yes
S1 C7 . 1.823(3) ?
S2 S2 3_665 2.1294(14) ?
C1 O1 . 1.129(4) ?
C2 O2 . 1.137(4) ?
C3 O3 . 1.134(4) ?
C4 O4 . 1.134(4) ?
C5 O5 . 1.133(4) ?
C6 O6 . 1.127(4) ?
C7 C8 . 1.491(5) ?
C7 H7A . 0.9700 ?
C7 H7B . 0.9700 ?
C8 H8A . 0.9600 ?
C8 H8B . 0.9600 ?
C8 H8C . 0.9600 ?
